data_4115926
loop_
_publ_author_name
'Ralf-Dieter Schnebeck'
'Eva Freisinger'
'Frank Glah\'e'
'Bernhard Lippert'

_publ_contact_author_address
; Fachbereich Chemie
  Universit\"at Dortmund
  Otto-Hahn-Str. 6
  D-44221 Dortmund
  Germany
;
_publ_contact_author_email lippert@pop.uni-dortmund.de
_publ_contact_author_fax 'Int. code + (231) 755-3797'
_publ_contact_author_name 'Prof. Bernhard Lippert'
_publ_contact_author_phone '231 755-3840'
_publ_section_title
;
 Molecular Architecture Based on Metal Triangles Derived from
 2,2'-Bipyrazine (Bpz) and EnMII (M = Pt, Pd)
;
_journal_name_full 'Journal of the American Chemical Society'
_journal_page_first 1381
_journal_page_last 1390
_journal_paper_doi 10.1021/ja9931325
_journal_volume 122
_journal_year 2000
_chemical_formula_structural '[enPd(2,2'-bpz)enPt]3(PF6)5(NO3)7 * 9.75H2O'
_chemical_formula_sum 'C36 H85.5 F30 N31 O30.75 P5 Pd3 Pt3'
_chemical_formula_weight 3074.17
_chemical_name_systematic
; 
 ? 
;
_space_group_IT_number 14
_symmetry_cell_setting monoclinic
_symmetry_space_group_name_Hall '-P 2ybc'
_symmetry_space_group_name_H-M 'P 1 21/c 1'
_atom_sites_solution_hydrogens geom
_atom_sites_solution_primary patterson
_atom_sites_solution_secondary difmap
_audit_creation_method SHELXL
_cell_angle_alpha 90.00
_cell_angle_beta 95.18(3)
_cell_angle_gamma 90.00
_cell_formula_units_Z 4
_cell_length_a 16.920(3)
_cell_length_b 24.099(5)
_cell_length_c 22.146(4)
_cell_measurement_reflns_used 20196
_cell_measurement_temperature 143(2)
_cell_measurement_theta_max 22.46
_cell_measurement_theta_min 2.56
_cell_volume 8993(3)
_computing_cell_refinement 'DENZO, SCALEPACK (Otwinowski, Minor, 1997)'
_computing_data_collection 'KappaCCD (Nonius BV, Netherlands)'
_computing_data_reduction 'DENZO, SCALEPACK (Otwinowski, Minor, 1997)'
_computing_molecular_graphics 'Siemens SHELXTL-PLUS(VMS)'
_computing_publication_material SHELXL-93
_computing_structure_refinement 'SHELXL-93 (Sheldrick, 1993)'
_computing_structure_solution 'SHELXS-86 (Sheldrick, 1990)'
_diffrn_ambient_temperature 143(2)
_diffrn_detector_area_resol_mean '19 vertical, 18 horizontal'
_diffrn_measurement_device Enraf-Nonius-KappaCCD
_diffrn_measurement_method
;
360 frames via \w-rotation (\D\w\=1\%) and two times 30s per frame
;
_diffrn_radiation_monochromator graphite
_diffrn_radiation_source 'fine-focus sealed tube'
_diffrn_radiation_type MoK\a
_diffrn_radiation_wavelength 0.71069
_diffrn_reflns_av_R_equivalents 0.0769
_diffrn_reflns_av_sigmaI/netI 0.0810
_diffrn_reflns_limit_h_max 0
_diffrn_reflns_limit_h_min -18
_diffrn_reflns_limit_k_max 25
_diffrn_reflns_limit_k_min -25
_diffrn_reflns_limit_l_max 22
_diffrn_reflns_limit_l_min -21
_diffrn_reflns_number 20196
_diffrn_reflns_theta_max 22.46
_diffrn_reflns_theta_min 2.56
_exptl_absorpt_coefficient_mu 5.477
_exptl_absorpt_correction_T_max 0.1250
_exptl_absorpt_correction_T_min 0.1049
_exptl_absorpt_correction_type SCALEPACK
_exptl_crystal_colour brown
_exptl_crystal_density_diffrn 2.270
_exptl_crystal_description block
_exptl_crystal_F_000 5926
_exptl_crystal_size_max 0.75
_exptl_crystal_size_mid 0.69
_exptl_crystal_size_min 0.65
_refine_diff_density_max 2.595
_refine_diff_density_min -1.524
_refine_diff_density_rms 0.229
_refine_ls_extinction_coef 0.00059(8)
_refine_ls_extinction_expression Fc^*^=kFc[1+0.001xFc^2^\l^3^/sin(2\q)]^-1/4^
_refine_ls_extinction_method SHELXL
_refine_ls_goodness_of_fit_all 1.112
_refine_ls_goodness_of_fit_obs 1.209
_refine_ls_hydrogen_treatment refU
_refine_ls_matrix_type full
_refine_ls_number_parameters 1246
_refine_ls_number_reflns 11364
_refine_ls_number_restraints 23
_refine_ls_restrained_S_all 1.199
_refine_ls_restrained_S_obs 1.210
_refine_ls_R_factor_all 0.1161
_refine_ls_R_factor_obs 0.0937
_refine_ls_shift/esd_max 2.249
_refine_ls_shift/esd_mean 0.184
_refine_ls_structure_factor_coef Fsqd
_refine_ls_weighting_details 'w=1/[\s^2^(Fo^2^)+(0.0785P)^2^+318.0578P] where P=(Fo^2^+2Fc^2^)/3'
_refine_ls_weighting_scheme calc
_refine_ls_wR_factor_all 0.2583
_refine_ls_wR_factor_obs 0.2266
_reflns_number_observed 8762
_reflns_number_total 11388
_reflns_observed_criterion >2sigma(I)
_cod_data_source_file ja9931325_6.cif
_cod_data_source_block 6
_cod_depositor_comments
;
The following automatic conversions were performed:

'_refine_ls_weighting_scheme' value 'calc
w=1/[\s^2^(Fo^2^)+(0.0785P)^2^+318.0578P] where P=(Fo^2^+2Fc^2^)/3'
was changed to 'calc'. New tag '_refine_ls_weighting_details' was
created. The value of the new tag was set to
'w=1/[\s^2^(Fo^2^)+(0.0785P)^2^+318.0578P] where P=(Fo^2^+2Fc^2^)/3'.

Automatic conversion script
Id: cif_fix_values 3143 2015-03-26 13:38:13Z robertas 
;
_cod_original_cell_volume 8993.3(29)
_cod_original_formula_sum 'C36 H85.50 F30 N31 O30.75 P5 Pd3 Pt3'
_cod_database_code 4115926

loop_
_symmetry_equiv_pos_as_xyz
'x, y, z'
'-x, y+1/2, -z+1/2'
'-x, -y, -z'
'x, -y-1/2, z-1/2'

loop_
_atom_site_aniso_label
_atom_site_aniso_U_11
_atom_site_aniso_U_22
_atom_site_aniso_U_33
_atom_site_aniso_U_23
_atom_site_aniso_U_13
_atom_site_aniso_U_12
Pt1 0.0719(7) 0.0526(6) 0.0442(6) 0.0079(4) 0.0173(4) 0.0055(4)
Pt2 0.0616(6) 0.0756(7) 0.0686(7) -0.0068(6) 0.0030(5) 0.0173(5)
Pt3 0.0933(8) 0.0666(7) 0.0508(6) -0.0153(5) -0.0116(5) 0.0267(6)
Pd4 0.0438(9) 0.0581(10) 0.0406(10) 0.0061(8) 0.0039(7) -0.0071(8)
Pd5 0.0943(14) 0.0436(10) 0.0606(12) -0.0068(9) 0.0383(10) -0.0131(9)
Pd6 0.0381(9) 0.0454(10) 0.0901(14) -0.0102(10) -0.0034(9) 0.0005(8)
P1 0.059(4) 0.078(5) 0.082(5) 0.020(4) -0.006(3) -0.018(4)
P2 0.101(6) 0.091(6) 0.051(4) -0.006(4) 0.002(4) -0.024(5)
P3 0.148(10) 0.118(8) 0.101(7) -0.008(6) 0.018(7) -0.035(7)
P4 0.217(13) 0.105(7) 0.072(6) -0.004(6) 0.023(7) 0.070(8)
P5 0.190(15) 0.128(10) 0.163(13) -0.030(10) 0.026(11) -0.035(10)
N11E 0.070(12) 0.086(15) 0.040(11) 0.013(10) 0.019(9) 0.013(11)
N12E 0.123(19) 0.080(16) 0.061(14) 0.017(13) 0.045(13) 0.019(14)
N21E 0.059(14) 0.111(20) 0.130(22) -0.016(17) -0.010(14) 0.022(14)
N22E 0.086(17) 0.095(18) 0.079(16) -0.008(14) -0.003(13) 0.019(14)
N31E 0.163(25) 0.077(16) 0.057(14) -0.022(13) 0.022(15) 0.028(16)
N32E 0.203(31) 0.066(15) 0.058(15) -0.027(13) 0.010(17) 0.007(17)
N41E 0.075(13) 0.051(11) 0.052(12) 0.015(10) 0.005(9) 0.012(10)
N42E 0.058(12) 0.062(12) 0.074(14) 0.021(11) 0.009(10) -0.002(10)
N51E 0.138(24) 0.065(15) 0.100(19) -0.039(14) 0.049(17) -0.046(15)
N52E 0.105(17) 0.089(16) 0.056(14) -0.023(12) 0.046(12) -0.021(13)
N61E 0.042(12) 0.073(15) 0.137(22) 0.003(15) -0.013(13) 0.018(11)
N62E 0.043(10) 0.061(12) 0.094(16) 0.002(12) 0.006(10) 0.001(9)
C11E 0.103(23) 0.146(30) 0.064(19) 0.047(20) 0.034(17) 0.055(22)
C12E 0.089(20) 0.160(34) 0.081(22) 0.039(23) 0.021(17) 0.037(22)
C22E 0.144(32) 0.121(31) 0.148(33) -0.010(26) -0.049(26) 0.062(26)
C41E 0.153(31) 0.078(21) 0.085(23) 0.007(18) -0.064(22) -0.019(21)
C42E 0.248(56) 0.138(36) 0.103(29) -0.042(26) -0.105(34) 0.112(37)
C51E 0.105(26) 0.101(24) 0.095(24) -0.044(20) 0.057(21) -0.029(20)
C52E 0.131(27) 0.100(24) 0.078(21) -0.020(19) 0.019(19) -0.046(21)
C61E 0.087(21) 0.143(30) 0.080(21) 0.009(21) 0.035(17) 0.040(21)
C62E 0.069(17) 0.094(22) 0.094(21) 0.030(18) 0.018(15) 0.015(16)
N11 0.087(15) 0.046(10) 0.035(11) 0.004(9) 0.005(10) -0.020(10)
C21 0.061(14) 0.047(13) 0.043(14) -0.003(11) 0.003(11) -0.001(11)
C31 0.047(13) 0.067(15) 0.045(13) 0.007(12) 0.017(10) -0.006(11)
N41 0.068(13) 0.070(13) 0.050(12) 0.025(11) -0.014(10) -0.017(11)
C51 0.037(13) 0.098(21) 0.076(18) 0.034(17) -0.002(12) -0.008(13)
C61 0.037(12) 0.092(19) 0.084(19) 0.030(16) 0.035(12) 0.013(13)
N11' 0.112(18) 0.056(13) 0.074(15) 0.026(12) 0.037(13) 0.011(13)
C21' 0.062(15) 0.040(12) 0.052(14) 0.017(11) 0.007(11) -0.003(11)
C31' 0.114(21) 0.027(11) 0.049(15) 0.006(10) 0.012(14) 0.003(13)
N41' 0.097(15) 0.037(10) 0.047(11) 0.014(9) 0.045(10) 0.022(10)
C51' 0.182(39) 0.065(18) 0.134(32) 0.023(21) 0.132(32) 0.053(22)
C61' 0.128(28) 0.073(19) 0.107(26) 0.046(18) 0.065(22) 0.039(19)
N12 0.068(12) 0.056(12) 0.057(13) -0.004(10) -0.008(10) 0.015(10)
C22 0.050(14) 0.051(14) 0.067(16) -0.016(12) 0.017(12) 0.006(11)
C32 0.066(15) 0.036(13) 0.076(17) 0.002(12) 0.041(13) 0.002(11)
N42 0.073(13) 0.053(12) 0.053(12) 0.013(10) 0.011(10) -0.002(10)
C52 0.139(29) 0.056(17) 0.069(19) 0.012(15) -0.006(19) 0.023(19)
C62 0.120(26) 0.060(18) 0.085(22) 0.002(16) 0.012(19) 0.021(18)
N12' 0.044(11) 0.067(14) 0.087(15) -0.012(12) 0.004(10) 0.018(10)
C22' 0.047(14) 0.063(16) 0.060(15) 0.000(13) -0.001(12) -0.005(12)
C32' 0.049(13) 0.050(14) 0.061(15) -0.020(12) 0.012(11) -0.013(11)
N42' 0.045(11) 0.058(13) 0.080(14) -0.008(11) -0.012(10) 0.002(9)
C52' 0.069(17) 0.042(13) 0.103(22) -0.016(14) 0.007(16) 0.003(13)
C62' 0.059(15) 0.063(17) 0.076(18) -0.019(14) -0.010(13) -0.002(13)
N13 0.059(13) 0.066(13) 0.065(13) -0.024(11) -0.005(10) 0.020(11)
C23 0.033(12) 0.071(15) 0.069(16) -0.021(13) -0.014(11) 0.007(11)
C33 0.048(15) 0.066(16) 0.080(19) -0.029(14) -0.014(13) 0.013(13)
N43 0.029(10) 0.069(13) 0.106(17) -0.017(13) -0.007(10) 0.000(10)
C53 0.054(15) 0.052(15) 0.108(23) -0.020(16) -0.021(15) -0.008(12)
C63 0.087(21) 0.077(20) 0.089(22) -0.034(17) -0.010(18) -0.008(17)
N13' 0.086(17) 0.099(17) 0.056(13) -0.021(13) 0.015(12) 0.020(14)
C23' 0.057(15) 0.082(18) 0.080(18) -0.028(16) 0.016(13) 0.012(14)
C33' 0.049(13) 0.070(15) 0.045(13) -0.007(12) 0.013(10) 0.004(11)
N43' 0.034(10) 0.096(15) 0.067(13) -0.018(12) 0.019(9) -0.006(10)
C53' 0.065(18) 0.190(37) 0.098(24) -0.088(27) 0.039(17) -0.076(22)
C63' 0.043(15) 0.214(40) 0.096(24) -0.068(27) 0.040(15) 0.002(20)
F11 0.127(14) 0.124(15) 0.104(14) 0.036(12) 0.009(11) -0.034(12)
F12 0.195(24) 0.116(16) 0.132(19) -0.044(15) -0.058(17) 0.010(16)
F13 0.192(25) 0.144(19) 0.139(19) 0.068(17) -0.048(18) -0.033(18)
F14 0.113(16) 0.138(18) 0.141(18) -0.010(15) -0.036(14) 0.007(14)
F15 0.179(22) 0.119(16) 0.143(19) 0.010(15) -0.045(17) 0.007(15)
F16 0.073(12) 0.181(22) 0.229(28) 0.024(22) 0.033(15) -0.013(14)
F21 0.175(20) 0.129(17) 0.097(14) 0.019(13) 0.003(13) -0.016(15)
F22 0.209(23) 0.104(15) 0.137(18) 0.044(14) 0.041(16) 0.011(15)
F23 0.123(17) 0.162(22) 0.255(34) -0.024(23) -0.064(20) 0.028(16)
F24 0.192(24) 0.171(24) 0.173(26) -0.079(22) 0.054(20) -0.010(20)
F25 0.150(22) 0.171(25) 0.260(35) 0.014(25) -0.060(23) -0.039(19)
F31 0.096(15) 0.168(22) 0.242(29) 0.015(22) -0.006(17) -0.051(15)
F32 0.253(29) 0.235(30) 0.119(19) 0.035(21) 0.089(19) 0.000(25)
F33 0.207(27) 0.201(28) 0.184(25) 0.042(23) 0.099(22) -0.032(23)
F36 0.100(15) 0.260(32) 0.154(21) -0.040(22) 0.027(14) -0.011(18)
F41 0.261(30) 0.120(18) 0.151(21) 0.052(17) 0.058(21) 0.046(20)
F42 0.126(19) 0.277(36) 0.175(25) -0.015(27) 0.020(17) 0.029(22)
F51 0.085(13) 0.271(33) 0.190(25) -0.012(24) -0.029(14) -0.031(17)
F52 0.195(31) 0.211(31) 0.283(38) -0.099(30) 0.014(28) 0.007(26)
F53 0.345(38) 0.084(15) 0.157(22) -0.011(16) 0.120(24) -0.010(19)
F54 0.221(28) 0.184(26) 0.179(26) 0.026(23) 0.085(22) -0.008(22)
N60 0.061(13) 0.051(12) 0.040(11) 0.005(9) 0.005(9) -0.002(11)
O61 0.071(11) 0.046(9) 0.075(11) -0.001(8) 0.008(9) 0.008(8)
O62 0.058(10) 0.058(10) 0.073(11) -0.002(8) 0.010(8) -0.008(8)
O63 0.044(9) 0.080(12) 0.069(11) 0.016(9) 0.013(8) 0.003(8)
N70 0.074(20) 0.119(23) 0.085(20) 0.010(17) 0.016(16) 0.036(17)
O71 0.041(10) 0.217(28) 0.128(19) -0.038(19) -0.005(11) -0.010(14)
O72 0.144(19) 0.086(14) 0.075(16) -0.005(12) -0.009(13) 0.037(13)
O73 0.126(23) 0.133(21) 0.155(25) 0.002(19) -0.017(20) 0.063(19)
N80 0.133(40) 0.041(26) 0.046(26) -0.013(21) -0.009(24) -0.016(28)
O81 0.139(31) 0.047(19) 0.058(22) -0.005(16) 0.015(21) 0.028(20)
O82 0.188(38) 0.057(23) 0.062(24) -0.018(20) 0.022(24) 0.030(24)
O83 0.089(32) 0.048(21) 0.300(67) -0.038(30) 0.010(35) 0.004(21)
N100 0.076(15) 0.079(18) 0.060(16) 0.020(14) 0.024(12) 0.023(13)
O101 0.075(13) 0.078(13) 0.103(16) -0.008(13) -0.006(11) 0.028(11)
O102 0.137(20) 0.079(14) 0.123(19) 0.027(14) 0.048(16) 0.032(14)
O103 0.102(17) 0.170(25) 0.078(16) -0.021(16) 0.025(14) 0.018(16)
N110 0.078(24) 0.085(24) 0.019(15) 0.003(15) -0.006(14) 0.042(20)
O111 0.098(17) 0.058(15) 0.014(11) -0.004(10) 0.026(11) -0.025(13)
O112 0.067(19) 0.058(20) 0.070(19) 0.012(15) 0.006(14) 0.021(15)
O113 0.021(11) 0.099(20) 0.116(24) 0.014(18) 0.022(13) -0.029(13)
N120 0.104(21) 0.052(17) 0.076(23) 0.039(17) -0.012(17) 0.024(15)
O121 0.133(23) 0.077(17) 0.066(17) 0.001(15) 0.012(15) 0.021(16)
O122 0.185(35) 0.137(33) 0.124(28) -0.036(27) 0.040(25) 0.012(28)
N130 0.049(19) 0.144(29) 0.114(25) -0.084(23) 0.029(18) -0.006(21)
O131 0.116(19) 0.081(17) 0.084(18) -0.001(14) 0.059(15) 0.024(16)
O3W 0.190(31) 0.166(30) 0.190(34) 0.068(28) -0.011(26) -0.014(25)
O4W 0.061(19) 0.068(21) 0.080(24) -0.020(19) 0.004(17) -0.010(16)
O6W 0.131(27) 0.317(45) 0.197(35) 0.054(34) -0.030(25) -0.001(28)
O10W 0.145(36) 0.170(46) 0.040(19) -0.020(25) 0.002(20) -0.028(33)
O10A 0.080(38) 0.324(90) 0.281(88) -0.006(77) 0.029(46) 0.071(50)

loop_
_atom_site_label
_atom_site_type_symbol
_atom_site_fract_x
_atom_site_fract_y
_atom_site_fract_z
_atom_site_U_iso_or_equiv
_atom_site_thermal_displace_type
_atom_site_occupancy
_atom_site_calc_flag
_atom_site_refinement_flags
_atom_site_disorder_group
Pt1 Pt 0.31039(6) 0.32356(4) 0.14018(4) 0.0555(3) Uani 1 d . .
Pt2 Pt -0.13184(6) 0.12533(5) 0.20904(5) 0.0688(4) Uani 1 d . .
Pt3 Pt 0.37695(7) -0.08156(4) 0.14138(5) 0.0713(4) Uani 1 d . .
Pd4 Pd 0.51163(9) 0.13251(7) 0.32081(7) 0.0475(5) Uani 1 d . .
Pd5 Pd 0.11828(13) 0.28369(7) 0.39282(9) 0.0643(6) Uani 1 d . .
Pd6 Pd 0.13302(10) -0.04285(7) 0.36493(10) 0.0584(5) Uani 1 d . .
P1 P -0.3612(4) 0.3107(3) 0.1187(4) 0.074(2) Uani 1 d . .
P2 P 0.1962(5) 0.1189(4) 0.1930(3) 0.081(2) Uani 1 d . .
P3 P 0.3555(8) 0.4625(5) 0.4873(5) 0.122(4) Uani 1 d . .
P4 P 0.0263(9) 0.7031(5) 0.8581(5) 0.131(5) Uani 1 d . .
P5 P 0.1757(10) 0.7346(6) 0.0578(8) 0.160(5) Uani 1 d . .
N11E N 0.3834(12) 0.3327(9) 0.0723(8) 0.064(5) Uani 1 d . .
H11A H 0.4283(12) 0.3503(9) 0.0863(8) 0.083(22) Uiso 1 calc R .
H11B H 0.3965(12) 0.2992(9) 0.0581(8) 0.083(22) Uiso 1 calc R .
N12E N 0.2472(15) 0.3835(10) 0.0928(10) 0.086(7) Uani 1 d . .
H12A H 0.2015(15) 0.3685(10) 0.0765(10) 0.083(22) Uiso 1 calc R .
H12B H 0.2347(15) 0.4100(10) 0.1189(10) 0.083(22) Uiso 1 calc R .
N21E N -0.2083(14) 0.1821(12) 0.1717(13) 0.101(8) Uani 1 d . .
H21A H -0.2409(14) 0.1928(12) 0.1994(13) 0.083(22) Uiso 1 calc R .
H21B H -0.1809(14) 0.2121(12) 0.1612(13) 0.083(22) Uiso 1 calc R .
N22E N -0.1926(14) 0.0754(11) 0.1495(11) 0.087(7) Uani 1 d . .
H22A H -0.1589(14) 0.0607(11) 0.1247(11) 0.083(22) Uiso 1 calc R .
H22B H -0.2133(14) 0.0473(11) 0.1698(11) 0.083(22) Uiso 1 calc R .
N31E N 0.4612(18) -0.0867(10) 0.0782(10) 0.098(8) Uani 1 d . .
N32E N 0.3235(20) -0.1463(10) 0.0937(11) 0.109(10) Uani 1 d . .
N41E N 0.5718(12) 0.0816(8) 0.3809(8) 0.059(5) Uani 1 d . .
H41A H 0.5387(12) 0.0560(8) 0.3942(8) 0.083(22) Uiso 1 calc R .
H41B H 0.6103(12) 0.0638(8) 0.3631(8) 0.083(22) Uiso 1 calc R .
N42E N 0.5448(11) 0.1935(8) 0.3810(9) 0.065(5) Uani 1 d . .
H42A H 0.5800(11) 0.2162(8) 0.3655(9) 0.083(22) Uiso 1 calc R .
H42B H 0.5023(11) 0.2136(8) 0.3891(9) 0.083(22) Uiso 1 calc R .
N51E N 0.1948(17) 0.3329(10) 0.4397(12) 0.099(9) Uani 1 d . .
H51A H 0.2432(17) 0.3171(10) 0.4418(12) 0.083(22) Uiso 1 calc R .
H51B H 0.1976(17) 0.3653(10) 0.4199(12) 0.083(22) Uiso 1 calc R .
N52E N 0.0785(14) 0.2685(10) 0.4752(9) 0.081(7) Uani 1 d . .
H52A H 0.0324(14) 0.2865(10) 0.4786(9) 0.083(22) Uiso 1 calc R .
H52B H 0.0704(14) 0.2320(10) 0.4801(9) 0.083(22) Uiso 1 calc R .
N61E N 0.2051(12) -0.0832(10) 0.4305(12) 0.086(7) Uani 1 d . .
H61A H 0.1997(12) -0.1201(10) 0.4260(12) 0.083(22) Uiso 1 calc R .
H61B H 0.2562(12) -0.0742(10) 0.4272(12) 0.083(22) Uiso 1 calc R .
N62E N 0.0662(11) -0.0299(8) 0.4339(10) 0.066(6) Uani 1 d . .
H62A H 0.0714(11) 0.0055(8) 0.4463(10) 0.083(22) Uiso 1 calc R .
H62B H 0.0148(11) -0.0358(8) 0.4213(10) 0.083(22) Uiso 1 calc R .
C11E C 0.3390(19) 0.3664(16) 0.0223(13) 0.103(12) Uani 1 d . .
H11C H 0.3772(19) 0.3841(16) -0.0016(13) 0.136(30) Uiso 1 calc R .
H11D H 0.3071(19) 0.3414(16) -0.0043(13) 0.136(30) Uiso 1 calc R .
C12E C 0.2867(19) 0.4094(17) 0.0448(15) 0.109(12) Uani 1 d . .
H12C H 0.2482(19) 0.4219(17) 0.0126(15) 0.136(30) Uiso 1 calc R .
H12D H 0.3176(19) 0.4411(17) 0.0603(15) 0.136(30) Uiso 1 calc R .
C21E C -0.2558(32) 0.1613(21) 0.1181(25) 0.171(18) Uiso 1 d . .
H21C H -0.3100(32) 0.1741(21) 0.1193(25) 0.136(30) Uiso 1 calc R .
H21D H -0.2355(32) 0.1769(21) 0.0823(25) 0.136(30) Uiso 1 calc R .
C22E C -0.2563(25) 0.1034(17) 0.1132(20) 0.141(15) Uani 1 d . .
H22C H -0.3066(25) 0.0897(17) 0.1249(20) 0.136(30) Uiso 1 calc R .
H22D H -0.2531(25) 0.0936(17) 0.0710(20) 0.136(30) Uiso 1 calc R .
C31A C 0.4106(47) -0.1184(35) 0.0239(38) 0.101(11) Uiso 0.44(4) d P .
C31B C 0.4558(38) -0.1452(27) 0.0599(29) 0.101(11) Uiso 0.56(4) d P .
C32A C 0.3374(55) -0.1521(35) 0.0293(38) 0.101(11) Uiso 0.44(4) d P .
C32B C 0.3902(46) -0.1611(28) 0.0437(31) 0.101(11) Uiso 0.56(4) d P .
C41E C 0.6064(24) 0.1144(13) 0.4316(15) 0.110(13) Uani 1 d . .
H41C H 0.5976(24) 0.0945(13) 0.4685(15) 0.136(30) Uiso 1 calc R .
H41D H 0.6632(24) 0.1155(13) 0.4289(15) 0.136(30) Uiso 1 calc R .
C42E C 0.5818(32) 0.1665(18) 0.4381(18) 0.170(25) Uani 1 d . .
H42C H 0.6267(32) 0.1888(18) 0.4539(18) 0.136(30) Uiso 1 calc R .
H42D H 0.5433(32) 0.1669(18) 0.4680(18) 0.136(30) Uiso 1 calc R .
C51E C 0.1741(21) 0.3441(14) 0.5012(15) 0.097(12) Uani 1 d . .
H51C H 0.2207(21) 0.3543(14) 0.5276(15) 0.136(30) Uiso 1 calc R .
H51D H 0.1351(21) 0.3735(14) 0.5014(15) 0.136(30) Uiso 1 calc R .
C52E C 0.1399(22) 0.2887(14) 0.5205(14) 0.103(11) Uani 1 d . .
H52C H 0.1821(22) 0.2615(14) 0.5261(14) 0.136(30) Uiso 1 calc R .
H52D H 0.1175(22) 0.2934(14) 0.5590(14) 0.136(30) Uiso 1 calc R .
C61E C 0.1825(18) -0.0665(17) 0.4892(14) 0.102(11) Uani 1 d . .
H61C H 0.2023(18) -0.0296(17) 0.4994(14) 0.136(30) Uiso 1 calc R .
H61D H 0.2040(18) -0.0921(17) 0.5203(14) 0.136(30) Uiso 1 calc R .
C62E C 0.0903(16) -0.0672(14) 0.4846(14) 0.085(9) Uani 1 d . .
H62C H 0.0702(16) -0.1044(14) 0.4764(14) 0.136(30) Uiso 1 calc R .
H62D H 0.0708(16) -0.0539(14) 0.5218(14) 0.136(30) Uiso 1 calc R .
N11 N 0.3741(12) 0.2623(7) 0.1868(8) 0.056(5) Uani 1 d . .
C21 C 0.3444(13) 0.2489(9) 0.2393(10) 0.050(5) Uani 1 d . .
C31 C 0.3808(12) 0.2108(10) 0.2767(10) 0.052(6) Uani 1 d . .
H31 H 0.3578(12) 0.1997(10) 0.3114(10) 0.070(18) Uiso 1 calc R .
N41 N 0.4522(12) 0.1884(9) 0.2636(9) 0.064(6) Uani 1 d . .
C51 C 0.4810(13) 0.2050(12) 0.2124(12) 0.071(8) Uani 1 d . .
H51 H 0.5297(13) 0.1913(12) 0.2028(12) 0.070(18) Uiso 1 calc R .
C61 C 0.4401(13) 0.2419(11) 0.1732(12) 0.069(8) Uani 1 d . .
H61 H 0.4605(13) 0.2519(11) 0.1372(12) 0.070(18) Uiso 1 calc R .
N11' N 0.2432(15) 0.3129(9) 0.2088(10) 0.079(7) Uani 1 d . .
C21' C 0.2746(13) 0.2766(9) 0.2521(10) 0.051(6) Uani 1 d . .
C31' C 0.2357(17) 0.2686(9) 0.3043(11) 0.063(7) Uani 1 d . .
H31' H 0.2558(17) 0.2429(9) 0.3331(11) 0.070(18) Uiso 1 calc R .
N41' N 0.1689(12) 0.2976(7) 0.3140(8) 0.058(5) Uani 1 d . .
C51' C 0.1401(25) 0.3328(12) 0.2717(17) 0.120(17) Uani 1 d . .
H51' H 0.0944(25) 0.3526(12) 0.2778(17) 0.070(18) Uiso 1 calc R .
C61' C 0.1765(21) 0.3411(12) 0.2177(16) 0.099(12) Uani 1 d . .
H61' H 0.1548(21) 0.3659(12) 0.1885(16) 0.070(18) Uiso 1 calc R .
N12 N -0.0687(11) 0.1756(8) 0.2693(9) 0.061(5) Uani 1 d . .
C22 C -0.0032(13) 0.1521(10) 0.2972(11) 0.056(6) Uani 1 d . .
C32 C 0.0478(14) 0.1818(9) 0.3348(11) 0.057(6) Uani 1 d . .
H32 H 0.0934(14) 0.1651(9) 0.3531(11) 0.070(18) Uiso 1 calc R .
N42 N 0.0329(12) 0.2349(8) 0.3456(9) 0.059(5) Uani 1 d . .
C52 C -0.0313(22) 0.2560(12) 0.3218(13) 0.089(9) Uani 1 d . .
H52 H -0.0424(22) 0.2927(12) 0.3309(13) 0.070(18) Uiso 1 calc R .
C62 C -0.0874(21) 0.2265(12) 0.2817(15) 0.088(9) Uani 1 d . .
H62 H -0.1345(21) 0.2427(12) 0.2655(15) 0.070(18) Uiso 1 calc R .
N12' N -0.0506(11) 0.0709(9) 0.2444(10) 0.067(6) Uani 1 d . .
C22' C 0.0046(14) 0.0923(10) 0.2852(11) 0.057(6) Uani 1 d . .
C32' C 0.0603(13) 0.0591(9) 0.3153(11) 0.053(6) Uani 1 d . .
H32' H 0.1007(13) 0.0753(9) 0.3406(11) 0.070(18) Uiso 1 calc R .
N42' N 0.0585(10) 0.0042(8) 0.3096(10) 0.062(5) Uani 1 d . .
C52' C 0.0039(16) -0.0158(10) 0.2664(13) 0.071(7) Uani 1 d . .
H52' H 0.0043(16) -0.0536(10) 0.2581(13) 0.070(18) Uiso 1 calc R .
C62' C -0.0507(15) 0.0157(11) 0.2348(12) 0.067(7) Uani 1 d . .
H62' H -0.0881(15) -0.0004(11) 0.2068(12) 0.070(18) Uiso 1 calc R .
N13 N 0.2986(12) -0.0746(9) 0.2039(9) 0.064(6) Uani 1 d . .
C23 C 0.3147(12) -0.0332(10) 0.2452(11) 0.059(6) Uani 1 d . .
C33 C 0.2637(14) -0.0247(11) 0.2926(12) 0.066(7) Uani 1 d . .
H33 H 0.2726(14) 0.0046(11) 0.3197(12) 0.070(18) Uiso 1 calc R .
N43 N 0.2055(10) -0.0584(9) 0.2973(11) 0.069(6) Uani 1 d . .
C53 C 0.1906(15) -0.1011(10) 0.2581(14) 0.073(8) Uani 1 d . .
H53 H 0.1499(15) -0.1261(10) 0.2631(14) 0.070(18) Uiso 1 calc R .
C63 C 0.2387(19) -0.1066(13) 0.2097(15) 0.085(9) Uani 1 d . .
H63 H 0.2268(19) -0.1343(13) 0.1810(15) 0.070(18) Uiso 1 calc R .
N13' N 0.4248(14) -0.0180(10) 0.1903(10) 0.080(7) Uani 1 d . .
C23' C 0.3853(14) -0.0025(12) 0.2361(13) 0.072(7) Uani 1 d . .
C33' C 0.4111(13) 0.0420(10) 0.2744(10) 0.054(6) Uani 1 d . .
H33' H 0.3823(13) 0.0525(10) 0.3063(10) 0.070(18) Uiso 1 calc R .
N43' N 0.4782(10) 0.0692(9) 0.2639(9) 0.065(6) Uani 1 d . .
C53' C 0.5182(16) 0.0543(17) 0.2183(15) 0.116(15) Uani 1 d . .
H53' H 0.5642(16) 0.0733(17) 0.2111(15) 0.070(18) Uiso 1 calc R .
C63' C 0.4942(15) 0.0131(18) 0.1830(15) 0.115(14) Uani 1 d . .
H63' H 0.5243(15) 0.0037(18) 0.1514(15) 0.070(18) Uiso 1 calc R .
F11 F -0.3781(12) 0.2664(9) 0.1666(9) 0.118(6) Uani 1 d . .
F12 F -0.3478(16) 0.3598(9) 0.1623(11) 0.152(10) Uani 1 d . .
F13 F -0.3499(17) 0.3551(11) 0.0676(11) 0.162(10) Uani 1 d . .
F14 F -0.4501(13) 0.3219(10) 0.0992(11) 0.134(8) Uani 1 d . .
F15 F -0.3706(15) 0.2622(10) 0.0682(11) 0.151(9) Uani 1 d . .
F16 F -0.2708(11) 0.3001(11) 0.1219(14) 0.160(10) Uani 1 d . .
F21 F 0.2127(15) 0.1788(9) 0.1653(10) 0.134(7) Uani 1 d . .
F22 F 0.1700(16) 0.0640(9) 0.2204(11) 0.149(8) Uani 1 d . .
F23 F 0.2841(15) 0.1140(12) 0.2173(16) 0.185(12) Uani 1 d . .
F24 F 0.1797(18) 0.1541(12) 0.2512(14) 0.176(11) Uani 1 d . .
F25 F 0.1063(17) 0.1251(13) 0.1720(17) 0.198(13) Uani 1 d . .
F26 F 0.1895(25) 0.1020(18) 0.1281(19) 0.099(12) Uiso 0.50 d P .
F26A F 0.2292(38) 0.0778(27) 0.1498(29) 0.168(21) Uiso 0.50 d P .
F31 F 0.4417(13) 0.4658(11) 0.5286(14) 0.170(11) Uani 1 d . .
F32 F 0.3889(19) 0.4785(14) 0.4270(11) 0.198(12) Uani 1 d . .
F33 F 0.3210(18) 0.4465(13) 0.5504(14) 0.192(12) Uani 1 d . .
F34 F 0.3690(22) 0.4013(16) 0.4706(19) 0.090(10) Uiso 0.50 d P .
F34A F 0.3911(36) 0.3969(27) 0.5053(31) 0.183(21) Uiso 0.50 d P .
F35 F 0.2537(78) 0.5213(55) 0.5222(60) 0.236(48) Uiso 0.30 d P .
F35A F 0.3382(17) 0.5266(12) 0.5013(13) 0.111(8) Uiso 0.70 d P .
F36 F 0.2668(13) 0.4623(14) 0.4489(12) 0.170(11) Uani 1 d . .
F41 F -0.0139(19) 0.7386(11) 0.8092(13) 0.175(11) Uani 1 d . .
F42 F 0.1081(15) 0.7040(15) 0.8226(14) 0.192(12) Uani 1 d . .
F43 F 0.0468(68) 0.6580(48) 0.9059(54) 0.339(50) Uiso 0.50 d P .
F43A F 0.1009(30) 0.6810(21) 0.9127(22) 0.125(15) Uiso 0.50 d P .
F44 F 0.0078(35) 0.6629(25) 0.7905(31) 0.163(20) Uiso 0.50 d P .
F44A F 0.0125(25) 0.6464(19) 0.8350(23) 0.116(13) Uiso 0.50 d P .
F45 F -0.0010(27) 0.7222(19) 0.9125(21) 0.128(14) Uiso 0.50 d P .
F45A F -0.0687(30) 0.6972(21) 0.8746(23) 0.142(16) Uiso 0.50 d P .
F46 F 0.0743(22) 0.7671(16) 0.8745(18) 0.216(14) Uiso 1 d . .
F51 F 0.0916(12) 0.7334(14) 0.0452(13) 0.185(12) Uani 1 d . .
F52 F 0.2789(21) 0.7401(15) 0.0722(18) 0.230(15) Uani 1 d . .
F53 F 0.1747(21) 0.7789(9) 0.1110(13) 0.189(13) Uani 1 d . .
F54 F 0.1830(19) 0.7798(13) 0.0042(14) 0.190(12) Uani 1 d . .
F55 F 0.1862(26) 0.6899(19) 0.0074(21) 0.246(17) Uiso 1 d . .
F56 F 0.1684(25) 0.6857(19) 0.1102(21) 0.254(17) Uiso 1 d . .
N60 N 0.2691(12) 0.3825(8) 0.8806(8) 0.050(4) Uani 1 d . .
O61 O 0.2309(10) 0.4265(6) 0.8867(8) 0.064(4) Uani 1 d . .
O62 O 0.2335(9) 0.3370(7) 0.8856(8) 0.063(4) Uani 1 d . .
O63 O 0.3397(9) 0.3832(7) 0.8721(7) 0.064(4) Uani 1 d . .
N70 N 0.3925(18) 0.2461(13) 0.9554(13) 0.092(8) Uani 1 d . .
O71 O 0.4506(12) 0.2640(13) 0.9774(11) 0.129(10) Uani 1 d . .
O72 O 0.3872(14) 0.2349(9) 0.8994(11) 0.103(7) Uani 1 d . .
O73 O 0.3367(19) 0.2347(12) 0.9870(15) 0.140(10) Uani 1 d . .
N80 N 0.2449(15) 0.4387(9) 0.3156(12) 0.075(12) Uani 0.50 d PD .
O81 O 0.1829(21) 0.4373(12) 0.3380(15) 0.081(10) Uani 0.50 d PD .
O82 O 0.2690(22) 0.4817(13) 0.2970(16) 0.101(12) Uani 0.50 d PD .
O83 O 0.2843(22) 0.3973(13) 0.3139(26) 0.146(21) Uani 0.50 d PD .
N90 N 0.4039(13) 0.5013(10) 0.9358(10) 0.180(15) Uiso 1 d D .
O91 O 0.3489(16) 0.5076(16) 0.9697(15) 0.128(7) Uiso 0.69(2) d PD 1
O92 O 0.4682(17) 0.4782(16) 0.9556(14) 0.128(7) Uiso 0.69(2) d PD 1
O93 O 0.3950(19) 0.5181(15) 0.8821(11) 0.128(7) Uiso 0.69(2) d PD 1
O91A O 0.3338(16) 0.5204(22) 0.9352(38) 0.128(7) Uiso 0.31(2) d PD 2
O92A O 0.4171(35) 0.4510(14) 0.9480(34) 0.128(7) Uiso 0.31(2) d PD 2
O93A O 0.4610(25) 0.5328(20) 0.9281(36) 0.128(7) Uiso 0.31(2) d PD 2
N100 N 0.0885(14) 0.3889(11) -0.0131(11) 0.070(6) Uani 1 d . .
O101 O 0.1019(11) 0.4328(9) 0.0113(10) 0.086(6) Uani 1 d . .
O102 O 0.1210(15) 0.3454(9) 0.0065(11) 0.111(8) Uani 1 d . .
O103 O 0.0459(14) 0.3870(12) -0.0612(11) 0.116(8) Uani 1 d . .
N110 N 0.3167(19) 0.7576(15) 0.7172(10) 0.061(9) Uani 0.60 d PD 1
O111 O 0.3736(15) 0.7279(10) 0.6898(9) 0.055(6) Uani 0.60 d PD 1
O112 O 0.3347(18) 0.8074(13) 0.7276(13) 0.065(7) Uani 0.60 d PD 1
O113 O 0.2569(13) 0.7353(12) 0.7300(14) 0.078(9) Uani 0.60 d PD 1
N11A N 0.2972(28) 0.8539(27) 0.7185(26) 0.085(17) Uiso 0.40 d PD 2
O11A O 0.3475(32) 0.8686(23) 0.7647(26) 0.098(16) Uiso 0.40 d PD 2
O12A O 0.2773(31) 0.9001(24) 0.6783(26) 0.106(16) Uiso 0.40 d PD 2
O13A O 0.2770(37) 0.8039(25) 0.7197(26) 0.098(17) Uiso 0.40 d PD 2
N120 N 0.0293(18) 0.5847(13) 0.6288(16) 0.079(9) Uani 0.75 d P .
O121 O 0.0268(17) 0.6161(11) 0.6735(13) 0.092(8) Uani 0.75 d P .
O122 O 0.0588(25) 0.5390(18) 0.6420(18) 0.147(14) Uani 0.75 d P .
O123 O -0.0128(36) 0.5920(26) 0.5903(29) 0.208(22) Uiso 0.75 d P .
N130 N 0.1436(19) 0.4931(17) 0.1407(16) 0.101(11) Uani 0.75 d P 1
O131 O 0.0939(17) 0.5318(11) 0.1322(12) 0.091(8) Uani 0.75 d P 1
O132 O 0.1083(27) 0.4487(20) 0.1471(20) 0.153(14) Uiso 0.75 d P 1
O133 O 0.2050(42) 0.4898(28) 0.1648(31) 0.221(25) Uiso 0.75 d P 1
O13W O 0.2159(37) 0.5097(27) 0.1116(31) 0.043(17) Uiso 0.25 d P 2
O1W O 0.4710(46) 0.3431(32) 0.2719(36) 0.164(28) Uiso 0.50 d P .
O1WA O 0.5127(19) 0.3426(12) 0.2461(14) 0.059(7) Uiso 0.50 d P .
O2W O 0.4749(21) 0.4150(15) 0.1564(18) 0.075(10) Uiso 0.50 d P .
O2WA O 0.4737(32) 0.4349(24) 0.1911(28) 0.133(18) Uiso 0.50 d P .
O3W O 0.1504(21) 0.4966(15) 0.5483(17) 0.184(14) Uani 1 d . .
O4W O 0.4232(18) 0.3640(14) 0.3454(16) 0.070(9) Uani 0.50 d P .
O5W O 0.1883(29) -0.1082(21) 0.0435(23) 0.253(19) Uiso 1 d . .
O6W O 0.3818(21) 0.3442(19) 0.5906(18) 0.218(17) Uani 1 d . .
O7W O 0.0546(37) 0.6570(26) 0.4668(29) 0.280(26) Uiso 1 d . .
O8W O 0.3409(26) 0.4868(19) 0.1903(20) 0.125(14) Uiso 0.60 d P .
O8WA O 0.3132(48) 0.5540(36) 0.2247(39) 0.165(28) Uiso 0.40 d P .
O9W O 0.4816(38) -0.1294(27) -0.0987(30) 0.312(28) Uiso 1 d . .
O10W O 0.0825(28) 0.5283(23) 0.4349(15) 0.119(16) Uani 0.50 d P .
O10A O 0.0371(34) 0.4181(37) 0.5695(40) 0.228(36) Uani 0.50 d P .

loop_
_atom_type_symbol
_atom_type_description
_atom_type_scat_dispersion_real
_atom_type_scat_dispersion_imag
_atom_type_scat_source
C C 0.0033 0.0016 'International Tables Vol C Tables 4.2.6.8 and 6.1.1.4'
H H 0.0000 0.0000 'International Tables Vol C Tables 4.2.6.8 and 6.1.1.4'
N N 0.0061 0.0033 'International Tables Vol C Tables 4.2.6.8 and 6.1.1.4'
O O 0.0106 0.0060 'International Tables Vol C Tables 4.2.6.8 and 6.1.1.4'
F F 0.0171 0.0103 'International Tables Vol C Tables 4.2.6.8 and 6.1.1.4'
P P 0.1023 0.0942 'International Tables Vol C Tables 4.2.6.8 and 6.1.1.4'
Pd Pd -0.9988 1.0072 'International Tables Vol C Tables 4.2.6.8 and 6.1.1.4'
Pt Pt -1.7033 8.3905 'International Tables Vol C Tables 4.2.6.8 and 6.1.1.4'

loop_
_geom_angle_atom_site_label_1
_geom_angle_atom_site_label_2
_geom_angle_atom_site_label_3
_geom_angle
_geom_angle_site_symmetry_1
_geom_angle_site_symmetry_3
N11' Pt1 N12E 100.1(9) . .
N11' Pt1 N11E 177.3(9) . .
N12E Pt1 N11E 82.4(8) . .
N11' Pt1 N11 80.4(8) . .
N12E Pt1 N11 179.1(8) . .
N11E Pt1 N11 97.0(8) . .
N22E Pt2 N12' 99.1(9) . .
N22E Pt2 N12 179.3(8) . .
N12' Pt2 N12 80.4(8) . .
N22E Pt2 N21E 82.2(10) . .
N12' Pt2 N21E 176.8(10) . .
N12 Pt2 N21E 98.3(9) . .
N13' Pt3 N13 79.8(9) . .
N13' Pt3 N32E 177.3(11) . .
N13 Pt3 N32E 97.5(11) . .
N13' Pt3 N31E 98.1(10) . .
N13 Pt3 N31E 177.9(10) . .
N32E Pt3 N31E 84.6(11) . .
N41E Pd4 N43' 92.8(8) . .
N41E Pd4 N42E 85.1(8) . .
N43' Pd4 N42E 177.4(8) . .
N41E Pd4 N41 176.3(8) . .
N43' Pd4 N41 91.0(8) . .
N42E Pd4 N41 91.2(8) . .
N51E Pd5 N41' 92.6(9) . .
N51E Pd5 N52E 83.7(9) . .
N41' Pd5 N52E 174.5(9) . .
N51E Pd5 N42 176.6(10) . .
N41' Pd5 N42 89.3(8) . .
N52E Pd5 N42 94.5(8) . .
N62E Pd6 N42' 90.6(8) . .
N62E Pd6 N61E 82.8(9) . .
N42' Pd6 N61E 172.0(9) . .
N62E Pd6 N43 177.0(8) . .
N42' Pd6 N43 92.3(8) . .
N61E Pd6 N43 94.3(9) . .
F14 P1 F12 97.2(14) . .
F14 P1 F11 94.3(13) . .
F12 P1 F11 97.3(14) . .
F14 P1 F16 166.5(16) . .
F12 P1 F16 90.6(15) . .
F11 P1 F16 95.6(13) . .
F14 P1 F15 84.3(12) . .
F12 P1 F15 174.5(16) . .
F11 P1 F15 87.9(12) . .
F16 P1 F15 87.0(15) . .
F14 P1 F13 81.9(14) . .
F12 P1 F13 84.7(15) . .
F11 P1 F13 176.0(12) . .
F16 P1 F13 87.9(15) . .
F15 P1 F13 90.3(14) . .
F26 P2 F25 75.6(21) . .
F26 P2 F23 107.7(22) . .
F25 P2 F23 176.7(20) . .
F26 P2 F24 157.8(23) . .
F25 P2 F24 87.2(18) . .
F23 P2 F24 89.6(17) . .
F26 P2 F26A 38.1(24) . .
F25 P2 F26A 106.2(28) . .
F23 P2 F26A 76.9(27) . .
F24 P2 F26A 164.1(29) . .
F26 P2 F21 83.0(18) . .
F25 P2 F21 89.9(15) . .
F23 P2 F21 90.4(15) . .
F24 P2 F21 83.0(15) . .
F26A P2 F21 105.1(26) . .
F26 P2 F22 98.5(19) . .
F25 P2 F22 83.8(15) . .
F23 P2 F22 95.8(17) . .
F24 P2 F22 93.4(16) . .
F26A P2 F22 79.9(26) . .
F21 P2 F22 172.8(15) . .
F34 P3 F32 87.7(21) . .
F34 P3 F33 93.0(20) . .
F32 P3 F33 179.3(20) . .
F34 P3 F35A 176.8(21) . .
F32 P3 F35A 90.7(17) . .
F33 P3 F35A 88.6(17) . .
F34 P3 F31 92.2(20) . .
F32 P3 F31 95.3(17) . .
F33 P3 F31 84.4(17) . .
F35A P3 F31 90.7(16) . .
F34 P3 F36 91.3(19) . .
F32 P3 F36 86.7(17) . .
F33 P3 F36 93.5(16) . .
F35A P3 F36 85.9(17) . .
F31 P3 F36 176.1(17) . .
F34 P3 F34A 28.8(22) . .
F32 P3 F34A 106.4(27) . .
F33 P3 F34A 74.1(25) . .
F35A P3 F34A 154.3(27) . .
F31 P3 F34A 69.2(24) . .
F36 P3 F34A 113.5(25) . .
F34 P3 F35 139.9(35) . .
F32 P3 F35 117.2(35) . .
F33 P3 F35 62.4(33) . .
F35A P3 F35 39.3(31) . .
F31 P3 F35 114.5(33) . .
F36 P3 F35 61.6(32) . .
F34A P3 F35 135.2(39) . .
F45 P4 F43 73.3(45) . .
F45 P4 F44A 123.3(29) . .
F43 P4 F44A 66.5(44) . .
F45 P4 F41 105.6(22) . .
F43 P4 F41 164.8(47) . .
F44A P4 F41 103.5(23) . .
F45 P4 F42 139.2(25) . .
F43 P4 F42 101.0(44) . .
F44A P4 F42 87.7(22) . .
F41 P4 F42 89.6(17) . .
F45 P4 F43A 77.3(25) . .
F43 P4 F43A 37.2(42) . .
F44A P4 F43A 92.3(26) . .
F41 P4 F43A 158.0(24) . .
F42 P4 F43A 75.5(20) . .
F45 P4 F46 73.6(23) . .
F43 P4 F46 113.9(46) . .
F44A P4 F46 159.9(23) . .
F41 P4 F46 79.6(17) . .
F42 P4 F46 72.4(18) . .
F43A P4 F46 80.5(22) . .
F45 P4 F45A 56.5(23) . .
F43 P4 F45A 87.2(47) . .
F44A P4 F45A 82.7(26) . .
F41 P4 F45A 79.9(21) . .
F42 P4 F45A 163.8(22) . .
F43A P4 F45A 117.8(25) . .
F46 P4 F45A 117.3(22) . .
F45 P4 F44 148.1(30) . .
F43 P4 F44 101.9(46) . .
F44A P4 F44 36.3(23) . .
F41 P4 F44 70.7(23) . .
F42 P4 F44 72.5(22) . .
F43A P4 F44 118.3(26) . .
F46 P4 F44 133.5(26) . .
F45A P4 F44 92.2(27) . .
F51 P5 F55 91.3(22) . .
F51 P5 F56 89.2(21) . .
F55 P5 F56 91.7(23) . .
F51 P5 F53 94.7(21) . .
F55 P5 F53 174.0(25) . .
F56 P5 F53 87.3(19) . .
F51 P5 F54 90.7(20) . .
F55 P5 F54 85.4(20) . .
F56 P5 F54 177.1(21) . .
F53 P5 F54 95.6(16) . .
F51 P5 F52 176.7(22) . .
F55 P5 F52 90.3(22) . .
F56 P5 F52 93.6(22) . .
F53 P5 F52 83.8(18) . .
F54 P5 F52 86.6(19) . .
C11E N11E Pt1 107.6(14) . .
C12E N12E Pt1 115.5(18) . .
C21E N21E Pt2 112.8(27) . .
C22E N22E Pt2 113.4(22) . .
C31B N31E C31A 47.2(36) . .
C31B N31E Pt3 102.3(29) . .
C31A N31E Pt3 100.4(32) . .
C32A N32E C32B 33.9(33) . .
C32A N32E Pt3 117.9(38) . .
C32B N32E Pt3 102.0(29) . .
C41E N41E Pd4 108.8(16) . .
C42E N42E Pd4 108.0(19) . .
C51E N51E Pd5 113.5(19) . .
C52E N52E Pd5 106.5(17) . .
C61E N61E Pd6 108.5(17) . .
C62E N62E Pd6 110.5(15) . .
C12E C11E N11E 113.6(24) . .
C11E C12E N12E 105.9(28) . .
C22E C21E N21E 113.9(43) . .
N22E C22E C21E 115.0(40) . .
C32B C31A C32A 39.2(48) . .
C32B C31A N31E 106.9(70) . .
C32A C31A N31E 126.1(65) . .
C32B C31B N31E 114.9(59) . .
C32B C31B C32A 14.0(44) . .
N31E C31B C32A 101.6(42) . .
N32E C32A C31A 103.4(63) . .
N32E C32A C31B 84.8(47) . .
C31A C32A C31B 36.5(40) . .
C31A C32B C31B 62.6(57) . .
C31A C32B N32E 107.2(61) . .
C31B C32B N32E 113.2(57) . .
C42E C41E N41E 119.2(28) . .
C41E C42E N42E 115.2(31) . .
C52E C51E N51E 103.3(24) . .
N52E C52E C51E 111.1(28) . .
N61E C61E C62E 106.4(26) . .
N62E C62E C61E 104.6(22) . .
C61 N11 C21 120.8(21) . .
C61 N11 Pt1 126.0(16) . .
C21 N11 Pt1 112.7(16) . .
N11 C21 C31 120.6(21) . .
N11 C21 C21' 116.5(20) . .
C31 C21 C21' 122.9(20) . .
C21 C31 N41 119.9(19) . .
C51 N41 C31 117.2(20) . .
C51 N41 Pd4 121.6(18) . .
C31 N41 Pd4 121.2(15) . .
N41 C51 C61 121.6(23) . .
N11 C61 C51 119.8(22) . .
C61' N11' C21' 119.7(22) . .
C61' N11' Pt1 126.1(18) . .
C21' N11' Pt1 113.9(17) . .
N11' C21' C21 116.1(20) . .
N11' C21' C31' 119.2(21) . .
C21 C21' C31' 124.7(21) . .
C21' C31' N41' 121.4(21) . .
C51' N41' C31' 118.2(19) . .
C51' N41' Pd5 123.8(16) . .
C31' N41' Pd5 118.0(15) . .
N41' C51' C61' 122.2(27) . .
N11' C61' C51' 119.3(29) . .
C62 N12 C22 120.3(24) . .
C62 N12 Pt2 125.3(21) . .
C22 N12 Pt2 114.4(15) . .
C32 C22 N12 121.0(21) . .
C32 C22 C22' 124.6(22) . .
N12 C22 C22' 114.3(21) . .
N42 C32 C22 120.1(24) . .
C52 N42 C32 118.6(25) . .
C52 N42 Pd5 121.0(19) . .
C32 N42 Pd5 120.1(18) . .
N42 C52 C62 123.7(27) . .
N12 C62 C52 116.1(29) . .
C22' N12' C62' 118.5(21) . .
C22' N12' Pt2 114.9(16) . .
C62' N12' Pt2 126.3(17) . .
N12' C22' C32' 120.7(22) . .
N12' C22' C22 115.5(22) . .
C32' C22' C22 123.7(22) . .
C22' C32' N42' 122.0(21) . .
C32' N42' C52' 115.4(21) . .
C32' N42' Pd6 119.5(16) . .
C52' N42' Pd6 125.1(16) . .
C62' C52' N42' 124.0(22) . .
C52' C62' N12' 119.0(23) . .
C63 N13 C23 118.8(23) . .
C63 N13 Pt3 126.3(19) . .
C23 N13 Pt3 114.8(17) . .
N13 C23 C33 119.9(22) . .
N13 C23 C23' 113.7(22) . .
C33 C23 C23' 126.4(22) . .
N43 C33 C23 119.0(22) . .
C33 N43 C53 121.9(24) . .
C33 N43 Pd6 117.0(17) . .
C53 N43 Pd6 121.1(18) . .
N43 C53 C63 118.2(25) . .
N13 C63 C53 122.1(25) . .
C23' N13' C63' 114.9(24) . .
C23' N13' Pt3 115.2(20) . .
C63' N13' Pt3 129.9(18) . .
N13' C23' C33' 121.8(25) . .
N13' C23' C23 116.6(24) . .
C33' C23' C23 121.6(21) . .
N43' C33' C23' 119.0(20) . .
C53' N43' C33' 119.9(22) . .
C53' N43' Pd4 123.4(17) . .
C33' N43' Pd4 116.7(15) . .
N43' C53' C63' 120.9(25) . .
C53' C63' N13' 123.5(24) . .
P2 F25 F26 50.5(16) . .
F26A F26 P2 72.5(48) . .
F26A F26 F25 115.8(54) . .
P2 F26 F25 53.9(16) . .
F26 F26A P2 69.4(47) . .
F34A F34 P3 87.8(61) . .
F34 F34A P3 63.4(55) . .
F35A F35 P3 41.2(35) . .
F35 F35A P3 99.6(52) . .
F43A F43 P4 82.5(83) . .
F43A F43 F45 85.8(83) . .
P4 F43 F45 50.0(38) . .
F43 F43A P4 60.3(73) . .
F44A F44 P4 55.3(40) . .
F44 F44A P4 88.4(49) . .
P4 F45 F45A 71.3(30) . .
P4 F45 F43 56.7(42) . .
F45A F45 F43 86.2(50) . .
F45 F45A P4 52.2(24) . .
O63 N60 O61 121.6(19) . .
O63 N60 O62 120.2(19) . .
O61 N60 O62 118.1(18) . .
O71 N70 O73 120.4(32) . .
O71 N70 O72 118.8(30) . .
O73 N70 O72 120.6(34) . .
O81 N80 O83 119.8(4) . .
O81 N80 O82 120.1(4) . .
O83 N80 O82 120.0(4) . .
O92A N90 O93A 119.3(7) . .
O92 N90 O93 119.8(6) . .
O92A N90 O91A 119.8(7) . .
O93A N90 O91A 120.7(7) . .
O92 N90 O91 120.5(7) . .
O93 N90 O91 119.8(6) . .
O103 N100 O101 119.6(26) . .
O103 N100 O102 118.5(31) . .
O101 N100 O102 121.7(27) . .
O113 N110 O112 125.5(31) . .
O113 N110 O111 120.4(34) . .
O112 N110 O111 114.1(34) . .
O13A N11A O12A 134.8(64) . .
O13A N11A O11A 113.6(65) . .
O12A N11A O11A 111.7(56) . .
N11A O12A O8WA 94.8(49) . 4_576
O123 N120 O121 117.5(45) . .
O123 N120 O122 123.9(54) . .
O121 N120 O122 113.3(32) . .
O133 N130 O131 134.2(51) . .
O133 N130 O132 108.6(58) . .
O131 N130 O132 109.6(34) . .
O12A O8WA O8W 115.8(53) 4_575 .

loop_
_geom_bond_atom_site_label_1
_geom_bond_atom_site_label_2
_geom_bond_distance
_geom_bond_site_symmetry_2
Pt1 N11' 1.99(2) .
Pt1 N12E 2.03(2) .
Pt1 N11E 2.04(2) .
Pt1 N11 2.05(2) .
Pt2 N22E 2.00(2) .
Pt2 N12' 2.01(2) .
Pt2 N12 2.03(2) .
Pt2 N21E 2.01(2) .
Pt3 N13' 2.00(2) .
Pt3 N13 2.01(2) .
Pt3 N32E 2.05(2) .
Pt3 N31E 2.09(3) .
Pd4 N41E 2.02(2) .
Pd4 N43' 2.03(2) .
Pd4 N42E 2.03(2) .
Pd4 N41 2.05(2) .
Pd5 N51E 1.98(2) .
Pd5 N41' 2.04(2) .
Pd5 N52E 2.03(2) .
Pd5 N42 2.07(2) .
Pd6 N62E 2.00(2) .
Pd6 N42' 2.02(2) .
Pd6 N61E 2.05(2) .
Pd6 N43 2.05(2) .
P1 F14 1.55(2) .
P1 F12 1.53(2) .
P1 F11 1.55(2) .
P1 F16 1.55(2) .
P1 F15 1.62(3) .
P1 F13 1.58(2) .
P2 F26 1.49(4) .
P2 F25 1.56(3) .
P2 F23 1.54(2) .
P2 F24 1.59(3) .
P2 F26A 1.52(6) .
P2 F21 1.60(2) .
P2 F22 1.54(2) .
P3 F34 1.54(4) .
P3 F32 1.55(2) .
P3 F33 1.61(3) .
P3 F35A 1.61(3) .
P3 F31 1.65(3) .
P3 F36 1.66(3) .
P3 F34A 1.72(7) .
P3 F35 2.41(13) .
P4 F45 1.41(5) .
P4 F43 1.53(12) .
P4 F44A 1.47(5) .
P4 F41 1.50(3) .
P4 F42 1.65(3) .
P4 F43A 1.75(5) .
P4 F46 1.77(4) .
P4 F45A 1.69(5) .
P4 F44 1.79(6) .
P5 F51 1.43(2) .
P5 F55 1.57(5) .
P5 F56 1.67(5) .
P5 F53 1.59(3) .
P5 F54 1.62(3) .
P5 F52 1.75(4) .
N11E C11E 1.52(3) .
N12E C12E 1.45(4) .
N21E C21E 1.46(5) .
N22E C22E 1.45(4) .
N31E C31B 1.47(7) .
N31E C31A 1.61(8) .
N32E C32A 1.47(8) .
N32E C32B 1.69(7) .
N41E C41E 1.45(3) .
N42E C42E 1.51(4) .
N51E C51E 1.46(4) .
N52E C52E 1.46(4) .
N61E C61E 1.44(4) .
N62E C62E 1.47(3) .
C11E C12E 1.48(4) .
C21E C22E 1.40(6) .
C31A C32B 1.18(9) .
C31A C32A 1.49(12) .
C31B C32B 1.20(8) .
C31B C32A 2.06(10) .
C41E C42E 1.34(5) .
C51E C52E 1.53(4) .
C61E C62E 1.55(4) .
N11 C61 1.28(3) .
N11 C21 1.35(3) .
C21 C31 1.35(3) .
C21 C21' 1.41(3) .
C31 N41 1.38(3) .
N41 C51 1.34(3) .
C51 C61 1.39(3) .
N11' C61' 1.35(4) .
N11' C21' 1.37(3) .
C21' C31' 1.39(3) .
C31' N41' 1.36(3) .
N41' C51' 1.32(4) .
C51' C61' 1.41(4) .
N12 C62 1.30(3) .
N12 C22 1.35(3) .
C22 C32 1.35(3) .
C22 C22' 1.47(3) .
C32 N42 1.33(3) .
N42 C52 1.27(3) .
C52 C62 1.43(4) .
N12' C22' 1.34(3) .
N12' C62' 1.35(3) .
C22' C32' 1.36(3) .
C32' N42' 1.33(3) .
N42' C52' 1.36(3) .
C52' C62' 1.34(3) .
N13 C63 1.29(3) .
N13 C23 1.36(3) .
C23 C33 1.43(4) .
C23 C23' 1.43(4) .
C33 N43 1.29(3) .
N43 C53 1.35(3) .
C53 C63 1.41(4) .
N13' C23' 1.32(3) .
N13' C63' 1.42(4) .
C23' C33' 1.41(3) .
C33' N43' 1.35(3) .
N43' C53' 1.32(3) .
C53' C63' 1.30(4) .
F25 F26 1.87(5) .
F26 F26A 0.98(6) .
F34 F34A 0.83(6) .
F35 F35A 1.55(13) .
F43 F43A 1.07(11) .
F43 F45 1.76(12) .
F44 F44A 1.06(6) .
F45 F45A 1.49(6) .
N60 O63 1.23(2) .
N60 O61 1.26(2) .
N60 O62 1.26(2) .
N70 O71 1.14(3) .
N70 O73 1.26(4) .
N70 O72 1.26(3) .
N80 O81 1.20(2) .
N80 O83 1.20(2) .
N80 O82 1.20(2) .
N90 O92 1.266(5) .
N90 O92A 1.258(7) .
N90 O93A 1.252(7) .
N90 O93 1.252(5) .
N90 O91A 1.270(7) .
N90 O91 1.256(5) .
N100 O103 1.23(3) .
N100 O101 1.20(3) .
N100 O102 1.24(3) .
N110 O113 1.20(4) .
N110 O112 1.25(4) .
N110 O111 1.38(4) .
N11A O13A 1.25(8) .
N11A O12A 1.45(8) .
N11A O11A 1.32(8) .
O12A O8WA 1.59(9) 4_576
N120 O123 1.07(6) .
N120 O121 1.25(4) .
N120 O122 1.23(4) .
N130 O133 1.13(6) .
N130 O131 1.26(4) .
N130 O132 1.24(5) .
O2W O2WA 0.91(6) .
O8W O8WA 1.87(9) .
O8WA O12A 1.59(9) 4_575

loop_
_geom_torsion_atom_site_label_1
_geom_torsion_atom_site_label_2
_geom_torsion_atom_site_label_3
_geom_torsion_atom_site_label_4
_geom_torsion
_geom_torsion_site_symmetry_4
N11' Pt1 N11E C11E -174.9(586) .
N12E Pt1 N11E C11E -13.0(21) .
N11 Pt1 N11E C11E 166.3(20) .
N11' Pt1 N12E C12E 168.8(24) .
N11E Pt1 N12E C12E -10.3(24) .
N11 Pt1 N12E C12E -64.7(561) .
N22E Pt2 N21E C21E -8.9(29) .
N12' Pt2 N21E C21E 105.1(177) .
N12 Pt2 N21E C21E 170.6(29) .
N12' Pt2 N22E C22E -177.6(27) .
N12 Pt2 N22E C22E -139.7(790) .
N21E Pt2 N22E C22E -0.6(27) .
N13' Pt3 N31E C31B 153.5(30) .
N13 Pt3 N31E C31B 144.5(225) .
N32E Pt3 N31E C31B -26.8(31) .
N13' Pt3 N31E C31A -158.4(34) .
N13 Pt3 N31E C31A -167.4(226) .
N32E Pt3 N31E C31A 21.3(34) .
N13' Pt3 N32E C32A 147.8(206) .
N13 Pt3 N32E C32A 154.0(45) .
N31E Pt3 N32E C32A -26.3(45) .
N13' Pt3 N32E C32B 179.9(1000) .
N13 Pt3 N32E C32B -173.9(29) .
N31E Pt3 N32E C32B 5.8(29) .
N43' Pd4 N41E C41E -179.9(22) .
N42E Pd4 N41E C41E -1.4(22) .
N41 Pd4 N41E C41E -4.3(133) .
N41E Pd4 N42E C42E -8.9(27) .
N43' Pd4 N42E C42E 24.4(174) .
N41 Pd4 N42E C42E 170.9(27) .
N41' Pd5 N51E C51E 170.4(25) .
N52E Pd5 N51E C51E -13.7(25) .
N42 Pd5 N51E C51E 44.8(172) .
N51E Pd5 N52E C52E -15.2(22) .
N41' Pd5 N52E C52E 32.9(98) .
N42 Pd5 N52E C52E 167.6(21) .
N62E Pd6 N61E C61E -16.5(22) .
N42' Pd6 N61E C61E 18.0(74) .
N43 Pd6 N61E C61E 163.6(22) .
N42' Pd6 N62E C62E 168.5(18) .
N61E Pd6 N62E C62E -16.0(18) .
N43 Pd6 N62E C62E -13.6(167) .
Pt1 N11E C11E C12E 35.2(36) .
N11E C11E C12E N12E -42.8(41) .
Pt1 N12E C12E C11E 30.9(35) .
Pt2 N21E C21E C22E 17.3(56) .
Pt2 N22E C22E C21E 10.5(54) .
N21E C21E C22E N22E -18.1(66) .
C31B N31E C31A C32B 38.5(59) .
Pt3 N31E C31A C32B -58.7(66) .
C31B N31E C31A C32A 77.2(84) .
Pt3 N31E C31A C32A -20.0(82) .
C31A N31E C31B C32B -40.5(60) .
Pt3 N31E C31B C32B 52.3(64) .
C31A N31E C31B C32A -35.7(48) .
Pt3 N31E C31B C32A 57.1(38) .
C32B N32E C32A C31A -49.5(64) .
Pt3 N32E C32A C31A 19.0(74) .
C32B N32E C32A C31B -17.9(57) .
Pt3 N32E C32A C31B 50.6(44) .
C32B C31A C32A N32E 73.4(80) .
N31E C31A C32A N32E 2.4(100) .
C32B C31A C32A C31B 12.0(80) .
N31E C31A C32A C31B -59.0(69) .
C32B C31B C32A N32E 91.5(185) .
N31E C31B C32A N32E -70.3(47) .
C32B C31B C32A C31A -147.6(206) .
N31E C31B C32A C31A 50.6(63) .
C32A C31A C32B C31B -166.1(92) .
N31E C31A C32B C31B -39.2(55) .
C32A C31A C32B N32E -58.4(68) .
N31E C31A C32B N32E 68.5(69) .
N31E C31B C32B C31A 46.7(66) .
C32A C31B C32B C31A 27.0(175) .
N31E C31B C32B N32E -51.3(76) .
C32A C31B C32B N32E -71.0(170) .
C32A N32E C32B C31A 78.1(92) .
Pt3 N32E C32B C31A -44.7(70) .
C32A N32E C32B C31B 145.0(109) .
Pt3 N32E C32B C31B 22.1(65) .
Pd4 N41E C41E C42E 13.8(52) .
N41E C41E C42E N42E -22.6(71) .
Pd4 N42E C42E C41E 19.2(56) .
Pd5 N51E C51E C52E 37.1(35) .
Pd5 N52E C52E C51E 41.0(31) .
N51E C51E C52E N52E -51.2(37) .
Pd6 N61E C61E C62E 43.5(31) .
Pd6 N62E C62E C61E 42.5(27) .
N61E C61E C62E N62E -56.5(33) .
N11' Pt1 N11 C61 -176.7(23) .
N12E Pt1 N11 C61 56.6(556) .
N11E Pt1 N11 C61 2.4(22) .
N11' Pt1 N11 C21 -4.2(15) .
N12E Pt1 N11 C21 -130.8(548) .
N11E Pt1 N11 C21 174.9(15) .
C61 N11 C21 C31 -4.6(33) .
Pt1 N11 C21 C31 -177.5(17) .
C61 N11 C21 C21' 175.4(22) .
Pt1 N11 C21 C21' 2.5(24) .
N11 C21 C31 N41 5.0(33) .
C21' C21 C31 N41 -175.1(21) .
C21 C31 N41 C51 -1.8(33) .
C21 C31 N41 Pd4 177.7(16) .
N41E Pd4 N41 C51 108.6(125) .
N43' Pd4 N41 C51 -75.7(20) .
N42E Pd4 N41 C51 105.7(20) .
N41E Pd4 N41 C31 -71.0(127) .
N43' Pd4 N41 C31 104.7(18) .
N42E Pd4 N41 C31 -73.9(18) .
C31 N41 C51 C61 -1.7(37) .
Pd4 N41 C51 C61 178.8(20) .
C21 N11 C61 C51 1.0(38) .
Pt1 N11 C61 C51 173.0(19) .
N41 C51 C61 N11 2.1(42) .
N12E Pt1 N11' C61' -1.6(30) .
N11E Pt1 N11' C61' 160.2(191) .
N11 Pt1 N11' C61' 179.1(30) .
N12E Pt1 N11' C21' -175.5(18) .
N11E Pt1 N11' C21' -13.7(213) .
N11 Pt1 N11' C21' 5.3(17) .
C61' N11' C21' C21 -179.9(27) .
Pt1 N11' C21' C21 -5.6(27) .
C61' N11' C21' C31' 1.5(38) .
Pt1 N11' C21' C31' 175.7(17) .
N11 C21 C21' N11' 2.0(30) .
C31 C21 C21' N11' -178.0(22) .
N11 C21 C21' C31' -179.4(21) .
C31 C21 C21' C31' 0.6(36) .
N11' C21' C31' N41' -2.4(35) .
C21 C21' C31' N41' 179.0(22) .
C21' C31' N41' C51' 1.8(39) .
C21' C31' N41' Pd5 -178.7(17) .
N51E Pd5 N41' C51' -100.0(28) .
N52E Pd5 N41' C51' -147.8(84) .
N42 Pd5 N41' C51' 77.3(27) .
N51E Pd5 N41' C31' 80.6(20) .
N52E Pd5 N41' C31' 32.7(96) .
N42 Pd5 N41' C31' -102.2(18) .
C31' N41' C51' C61' -0.3(52) .
Pd5 N41' C51' C61' -179.8(28) .
C21' N11' C61' C51' 0.0(50) .
Pt1 N11' C61' C51' -173.5(27) .
N41' C51' C61' N11' -0.6(60) .
N22E Pt2 N12 C62 148.3(791) .
N12' Pt2 N12 C62 -173.7(25) .
N21E Pt2 N12 C62 9.2(25) .
N22E Pt2 N12 C22 -31.9(806) .
N12' Pt2 N12 C22 6.1(17) .
N21E Pt2 N12 C22 -170.9(18) .
C62 N12 C22 C32 -5.4(37) .
Pt2 N12 C22 C32 174.7(17) .
C62 N12 C22 C22' 172.0(24) .
Pt2 N12 C22 C22' -7.8(26) .
N12 C22 C32 N42 1.3(34) .
C22' C22 C32 N42 -175.8(21) .
C22 C32 N42 C52 2.6(34) .
C22 C32 N42 Pd5 -171.0(16) .
N51E Pd5 N42 C52 36.0(166) .
N41' Pd5 N42 C52 -89.6(22) .
N52E Pd5 N42 C52 94.3(22) .
N51E Pd5 N42 C32 -150.4(154) .
N41' Pd5 N42 C32 83.9(17) .
N52E Pd5 N42 C32 -92.2(18) .
C32 N42 C52 C62 -2.7(42) .
Pd5 N42 C52 C62 170.9(22) .
C22 N12 C62 C52 5.2(40) .
Pt2 N12 C62 C52 -175.0(20) .
N42 C52 C62 N12 -1.2(46) .
N22E Pt2 N12' C22' 176.4(18) .
N12 Pt2 N12' C22' -3.1(17) .
N21E Pt2 N12' C22' 62.8(184) .
N22E Pt2 N12' C62' -9.4(24) .
N12 Pt2 N12' C62' 171.0(24) .
N21E Pt2 N12' C62' -123.0(174) .
C62' N12' C22' C32' 1.3(36) .
Pt2 N12' C22' C32' 175.9(18) .
C62' N12' C22' C22 -174.7(23) .
Pt2 N12' C22' C22 -0.1(27) .
C32 C22 C22' N12' -177.4(22) .
N12 C22 C22' N12' 5.3(31) .
C32 C22 C22' C32' 6.7(38) .
N12 C22 C22' C32' -170.6(22) .
N12' C22' C32' N42' -5.7(37) .
C22 C22' C32' N42' 170.0(22) .
C22' C32' N42' C52' 7.9(35) .
C22' C32' N42' Pd6 -170.9(18) .
N62E Pd6 N42' C32' 75.2(19) .
N61E Pd6 N42' C32' 41.0(71) .
N43 Pd6 N42' C32' -104.7(19) .
N62E Pd6 N42' C52' -103.5(21) .
N61E Pd6 N42' C52' -137.7(59) .
N43 Pd6 N42' C52' 76.6(21) .
C32' N42' C52' C62' -6.4(39) .
Pd6 N42' C52' C62' 172.3(22) .
N42' C52' C62' N12' 2.5(43) .
C22' N12' C62' C52' 0.2(38) .
Pt2 N12' C62' C52' -173.7(20) .
N13' Pt3 N13 C63 -176.0(25) .
N32E Pt3 N13 C63 4.3(25) .
N31E Pt3 N13 C63 -167.0(223) .
N13' Pt3 N13 C23 0.6(16) .
N32E Pt3 N13 C23 -179.1(17) .
N31E Pt3 N13 C23 9.6(239) .
C63 N13 C23 C33 -2.1(34) .
Pt3 N13 C23 C33 -178.9(17) .
C63 N13 C23 C23' 176.5(25) .
Pt3 N13 C23 C23' -0.4(26) .
N13 C23 C33 N43 3.4(35) .
C23' C23 C33 N43 -175.0(24) .
C23 C33 N43 C53 -0.7(36) .
C23 C33 N43 Pd6 -178.5(17) .
N62E Pd6 N43 C33 -86.6(162) .
N42' Pd6 N43 C33 91.3(19) .
N61E Pd6 N43 C33 -84.2(20) .
N62E Pd6 N43 C53 95.6(158) .
N42' Pd6 N43 C53 -86.5(19) .
N61E Pd6 N43 C53 98.0(19) .
C33 N43 C53 C63 -3.0(37) .
Pd6 N43 C53 C63 174.7(20) .
C23 N13 C63 C53 -1.8(41) .
Pt3 N13 C63 C53 174.7(20) .
N43 C53 C63 N13 4.3(43) .
N13 Pt3 N13' C23' -0.7(20) .
N32E Pt3 N13' C23' 5.6(224) .
N31E Pt3 N13' C23' 179.7(20) .
N13 Pt3 N13' C63' 179.9(29) .
N32E Pt3 N13' C63' -173.8(204) .
N31E Pt3 N13' C63' 0.3(30) .
C63' N13' C23' C33' 0.2(40) .
Pt3 N13' C23' C33' -179.3(19) .
C63' N13' C23' C23 -179.8(27) .
Pt3 N13' C23' C23 0.7(32) .
N13 C23 C23' N13' -0.2(34) .
C33 C23 C23' N13' 178.2(24) .
N13 C23 C23' C33' 179.8(22) .
C33 C23 C23' C33' -1.8(41) .
N13' C23' C33' N43' -0.4(38) .
C23 C23' C33' N43' 179.7(24) .
C23' C33' N43' C53' 0.5(40) .
C23' C33' N43' Pd4 -179.8(18) .
N41E Pd4 N43' C53' -93.4(28) .
N42E Pd4 N43' C53' -126.7(162) .
N41 Pd4 N43' C53' 86.9(29) .
N41E Pd4 N43' C33' 86.9(18) .
N42E Pd4 N43' C33' 53.6(172) .
N41 Pd4 N43' C33' -92.8(18) .
C33' N43' C53' C63' -0.5(55) .
Pd4 N43' C53' C63' 179.9(30) .
N43' C53' C63' N13' 0.3(64) .
C23' N13' C63' C53' -0.2(52) .
Pt3 N13' C63' C53' 179.2(30) .
F26 P2 F25 F26 0.000(2) .
F23 P2 F25 F26 177.4(1000) .
F24 P2 F25 F26 165.8(22) .
F26A P2 F25 F26 -22.9(31) .
F21 P2 F25 F26 82.8(19) .
F22 P2 F25 F26 -100.4(20) .
F25 P2 F26 F26A -142.7(50) .
F23 P2 F26 F26A 37.4(50) .
F24 P2 F26 F26A 176.9(50) .
F26A P2 F26 F26A 0.000(9) .
F21 P2 F26 F26A 125.6(48) .
F22 P2 F26 F26A -61.4(48) .
F25 P2 F26 F25 0.000(3) .
F23 P2 F26 F25 -179.8(18) .
F24 P2 F26 F25 -40.4(53) .
F26A P2 F26 F25 142.7(50) .
F21 P2 F26 F25 -91.7(16) .
F22 P2 F26 F25 81.3(16) .
P2 F25 F26 F26A 39.9(52) .
P2 F25 F26 P2 0.000(4) .
P2 F26 F26A P2 0.000(8) .
F25 F26 F26A P2 -32.9(37) .
F26 P2 F26A F26 0.000(8) .
F25 P2 F26A F26 37.7(49) .
F23 P2 F26A F26 -143.5(49) .
F24 P2 F26A F26 -175.7(69) .
F21 P2 F26A F26 -56.7(47) .
F22 P2 F26A F26 118.1(46) .
F32 P3 F34 F34A 131.4(58) .
F33 P3 F34 F34A -48.3(58) .
F35A P3 F34 F34A -169.2(336) .
F31 P3 F34 F34A 36.2(58) .
F36 P3 F34 F34A -141.9(57) .
F34A P3 F34 F34A 0.00(3) .
F35 P3 F34 F34A -97.3(77) .
P3 F34 F34A P3 0.00(2) .
F34 P3 F34A F34 0.00(4) .
F32 P3 F34A F34 -51.4(60) .
F33 P3 F34A F34 129.2(59) .
F35A P3 F34A F34 178.6(42) .
F31 P3 F34A F34 -140.9(61) .
F36 P3 F34A F34 42.2(62) .
F35 P3 F34A F34 114.9(68) .
F34 P3 F35 F35A -175.3(34) .
F32 P3 F35 F35A -52.7(55) .
F33 P3 F35 F35A 126.6(54) .
F35A P3 F35 F35A 0.00(2) .
F31 P3 F35 F35A 57.6(52) .
F36 P3 F35 F35A -122.2(55) .
F34A P3 F35 F35A 142.1(45) .
P3 F35 F35A P3 0.000(9) .
F34 P3 F35A F35 75.6(366) .
F32 P3 F35A F35 134.9(53) .
F33 P3 F35A F35 -45.4(52) .
F31 P3 F35A F35 -129.8(52) .
F36 P3 F35A F35 48.3(52) .
F34A P3 F35A F35 -92.4(75) .
F35 P3 F35A F35 0.000(11) .
F45 P4 F43 F43A -90.9(76) .
F44A P4 F43 F43A 130.1(86) .
F41 P4 F43 F43A -179.1(1000) .
F42 P4 F43 F43A 47.5(77) .
F43A P4 F43 F43A 0.000(7) .
F46 P4 F43 F43A -28.0(89) .
F45A P4 F43 F43A -146.7(75) .
F44 P4 F43 F43A 121.7(70) .
F45 P4 F43 F45 0.00(7) .
F44A P4 F43 F45 -139.1(41) .
F41 P4 F43 F45 -88.2(169) .
F42 P4 F43 F45 138.3(26) .
F43A P4 F43 F45 90.9(76) .
F46 P4 F43 F45 62.9(35) .
F45A P4 F43 F45 -55.8(27) .
F44 P4 F43 F45 -147.4(31) .
P4 F43 F43A P4 0.000(6) .
F45 F43 F43A P4 -50.2(33) .
F45 P4 F43A F43 79.1(83) .
F43 P4 F43A F43 0.000(7) .
F44A P4 F43A F43 -44.6(83) .
F41 P4 F43A F43 179.4(74) .
F42 P4 F43A F43 -131.6(84) .
F46 P4 F43A F43 154.2(84) .
F45A P4 F43A F43 38.3(88) .
F44 P4 F43A F43 -71.1(85) .
F45 P4 F44 F44A -64.4(72) .
F43 P4 F44 F44A 13.0(63) .
F44A P4 F44 F44A 0.00(5) .
F41 P4 F44 F44A -153.1(50) .
F42 P4 F44 F44A 110.9(46) .
F43A P4 F44 F44A 48.8(52) .
F46 P4 F44 F44A 153.5(39) .
F45A P4 F44 F44A -74.6(46) .
P4 F44 F44A P4 0.00(3) .
F45 P4 F44A F44 145.3(45) .
F43 P4 F44A F44 -166.1(68) .
F41 P4 F44A F44 26.0(48) .
F42 P4 F44A F44 -63.1(44) .
F43A P4 F44A F44 -138.5(46) .
F46 P4 F44A F44 -70.5(87) .
F45A P4 F44A F44 103.8(47) .
F44 P4 F44A F44 0.00(4) .
F43 P4 F45 F45A -97.9(52) .
F44A P4 F45 F45A -52.0(38) .
F41 P4 F45 F45A 66.3(29) .
F42 P4 F45 F45A 174.6(31) .
F43A P4 F45 F45A -136.2(32) .
F46 P4 F45 F45A 140.1(30) .
F45A P4 F45 F45A 0.000(13) .
F44 P4 F45 F45A -12.3(62) .
F43 P4 F45 F43 0.00(6) .
F44A P4 F45 F43 45.9(51) .
F41 P4 F45 F43 164.2(49) .
F42 P4 F45 F43 -87.5(55) .
F43A P4 F45 F43 -38.3(44) .
F46 P4 F45 F43 -122.0(48) .
F45A P4 F45 F43 97.9(52) .
F44 P4 F45 F43 85.6(67) .
F43A F43 F45 P4 83.7(78) .
P4 F43 F45 P4 0.00(8) .
F43A F43 F45 F45A 153.8(81) .
P4 F43 F45 F45A 70.1(36) .
P4 F45 F45A P4 0.000(11) .
F43 F45 F45A P4 -56.1(41) .
F45 P4 F45A F45 0.000(15) .
F43 P4 F45A F45 71.8(48) .
F44A P4 F45A F45 138.4(33) .
F41 P4 F45A F45 -116.4(29) .
F42 P4 F45A F45 -167.3(75) .
F43A P4 F45A F45 49.7(36) .
F46 P4 F45A F45 -43.8(33) .
F44 P4 F45A F45 173.5(33) .
O13A N11A O12A O8WA 165.4(47) 4_576
O11A N11A O12A O8WA -13.7(45) 4_576
